data_7105740
loop_
_publ_author_name
'Tanya Ronson'
'Harriott Nowell'
'Aleema Westcott'
'Michaele Hardie'

_publ_section_title
;
 Bow-tie metallo-cryptophanes from a carboxylate derived cavitand
;
_journal_name_full Chem.Commun.
_journal_page_first 176
_journal_paper_doi 10.1039/c0cc01284j
_journal_volume 47
_journal_year 2011
_chemical_formula_sum 'C111 H101 Cu3 N5 O29'
_chemical_formula_weight 2159.59
_chemical_name_common
;
di(tris(3,5-bis(methyl)benzoate)cyclotricatechylene)-
tris(dimethylformamide)tricopper(ii) dimethylformamide clathrate
;
_chemical_name_systematic
;
di{tris[3,5-bis(methyl)benzoate]cyclotricatechylene}-
tris(dimethylformamide)tricopper(ii)
dimethylformamide clathrate
;
_space_group_IT_number 2
_symmetry_cell_setting triclinic
_symmetry_space_group_name_Hall '-P 1'
_symmetry_space_group_name_H-M 'P -1'
_atom_sites_solution_hydrogens geom
_atom_sites_solution_primary direct
_atom_sites_solution_secondary difmap
_audit_creation_method SHELXL-97
_cell_angle_alpha 94.765(4)
_cell_angle_beta 91.139(4)
_cell_angle_gamma 92.562(5)
_cell_formula_units_Z 2
_cell_length_a 12.0641(11)
_cell_length_b 18.8982(17)
_cell_length_c 22.4670(19)
_cell_measurement_reflns_used 9367
_cell_measurement_temperature 150(2)
_cell_measurement_theta_max 25.55
_cell_measurement_theta_min 2.32
_cell_volume 5098.0(8)
_computing_cell_refinement 'Bruker SMART'
_computing_data_collection 'Bruker SMART'
_computing_data_reduction 'Bruker SAINT'
_computing_molecular_graphics 'XSeed (Barbour, 2001)'
_computing_publication_material 'Bruker SHELXTL'
_computing_structure_refinement 'SHELXL-97 (Sheldrick, 1997)'
_computing_structure_solution 'SHELXS-97 (Sheldrick, 1990)'
_diffrn_ambient_temperature 150(2)
_diffrn_measured_fraction_theta_full 0.999
_diffrn_measured_fraction_theta_max 0.999
_diffrn_measurement_device_type 'Bruker X8 CCD area detector'
_diffrn_measurement_method 'phi and omega scans'
_diffrn_radiation_monochromator graphite
_diffrn_radiation_source 'fine-focus sealed tube'
_diffrn_radiation_type MoK\a
_diffrn_radiation_wavelength 0.71073
_diffrn_reflns_av_R_equivalents 0.0305
_diffrn_reflns_av_sigmaI/netI 0.0198
_diffrn_reflns_limit_h_max 15
_diffrn_reflns_limit_h_min -15
_diffrn_reflns_limit_k_max 24
_diffrn_reflns_limit_k_min -24
_diffrn_reflns_limit_l_max 29
_diffrn_reflns_limit_l_min -29
_diffrn_reflns_number 187717
_diffrn_reflns_theta_full 27.50
_diffrn_reflns_theta_max 27.50
_diffrn_reflns_theta_min 1.90
_exptl_absorpt_coefficient_mu 0.703
_exptl_absorpt_correction_T_max 0.9590
_exptl_absorpt_correction_T_min 0.7113
_exptl_absorpt_correction_type multi-scan
_exptl_absorpt_process_details SADABS
_exptl_crystal_colour green-blue
_exptl_crystal_density_diffrn 1.407
_exptl_crystal_density_method 'not measured'
_exptl_crystal_description plate
_exptl_crystal_F_000 2242
_exptl_crystal_size_max 0.52
_exptl_crystal_size_mid 0.24
_exptl_crystal_size_min 0.06
_refine_diff_density_max 0.808
_refine_diff_density_min -0.539
_refine_diff_density_rms 0.060
_refine_ls_extinction_method none
_refine_ls_goodness_of_fit_ref 1.033
_refine_ls_hydrogen_treatment noref
_refine_ls_matrix_type full
_refine_ls_number_parameters 1366
_refine_ls_number_reflns 23414
_refine_ls_number_restraints 0
_refine_ls_restrained_S_all 1.033
_refine_ls_R_factor_all 0.0422
_refine_ls_R_factor_gt 0.0335
_refine_ls_shift/su_max 0.003
_refine_ls_shift/su_mean 0.000
_refine_ls_structure_factor_coef Fsqd
_refine_ls_weighting_details 'calc w=1/[\s^2^(Fo^2^)+(0.0466P)^2^+4.0593P] where P=(Fo^2^+2Fc^2^)/3'
_refine_ls_weighting_scheme calc
_refine_ls_wR_factor_gt 0.0879
_refine_ls_wR_factor_ref 0.0938
_reflns_number_gt 20056
_reflns_number_total 23414
_reflns_threshold_expression >2sigma(I)
_cod_data_source_file C0CC01284J.TXT
_cod_data_source_block compound1
_cod_depositor_comments
;
The following automatic conversions were performed:
'_symmetry_cell_setting' value 'Triclinic' changed to 'triclinic'
according to '/home/saulius/struct/CIF-dictionaries/cif_core.dic'
dictionary named 'cif_core.dic' version 2.4.1 from 2010-06-29.

Automatic conversion script
Id: cif_fix_enum 1527 2010-12-29 10:47:43Z saulius 

The following automatic conversions were performed:

'_exptl_absorpt_correction_type' value 'multi-scan'' was replaced
with the value 'multi-scan' as specified in the replacement file
'src/cod-tools/trunk/data/replacement-values/replacement_values.lst'.

Automatic conversion script
Id: cif_fix_values 5376 2017-05-30 11:51:03Z andrius 
;
_cod_original_sg_symbol_H-M P-1
_cod_database_code 7105740

loop_
_symmetry_equiv_pos_as_xyz
'x, y, z'
'-x, -y, -z'

loop_
_atom_site_label
_atom_site_type_symbol
_atom_site_fract_x
_atom_site_fract_y
_atom_site_fract_z
_atom_site_U_iso_or_equiv
_atom_site_adp_type
_atom_site_occupancy
_atom_site_symmetry_multiplicity
_atom_site_calc_flag
_atom_site_refinement_flags
_atom_site_disorder_assembly
_atom_site_disorder_group
Cu1 Cu 0.200163(16) 0.083726(10) 0.823077(9) 0.01564(5) Uani 1 1 d . . .
Cu2 Cu -0.019721(17) -0.007348(10) 0.744764(9) 0.01670(5) Uani 1 1 d . . .
Cu3 Cu 0.246678(16) -0.003642(10) 0.685818(8) 0.01532(5) Uani 1 1 d . . .
O1 O 0.28049(11) 0.42234(7) 0.77814(6) 0.0240(3) Uani 1 1 d . . .
O2 O 0.08231(11) 0.42073(7) 0.82321(6) 0.0271(3) Uani 1 1 d . . .
O3 O -0.33497(11) 0.24314(7) 0.67066(7) 0.0291(3) Uani 1 1 d . . .
O4 O -0.30639(11) 0.17624(7) 0.56576(7) 0.0289(3) Uani 1 1 d . . .
O5 O 0.20225(11) 0.18087(7) 0.45143(6) 0.0254(3) Uani 1 1 d . . .
O6 O 0.36634(11) 0.24867(7) 0.51256(5) 0.0243(3) Uani 1 1 d . . .
O7 O 0.06669(10) 0.14007(7) 0.83196(6) 0.0240(3) Uani 1 1 d . . .
O8 O -0.04955(11) 0.09342(6) 0.75690(6) 0.0264(3) Uani 1 1 d . . .
O9 O -0.02454(11) 0.00542(7) 0.65890(5) 0.0245(3) Uani 1 1 d . . .
O10 O 0.14884(11) 0.04296(7) 0.63476(6) 0.0293(3) Uani 1 1 d . . .
O11 O 0.33395(10) 0.08764(6) 0.69529(6) 0.0226(3) Uani 1 1 d . . .
O12 O 0.25087(11) 0.15304(7) 0.76943(6) 0.0264(3) Uani 1 1 d . . .
O13 O -0.10430(11) -0.33616(7) 0.81058(6) 0.0262(3) Uani 1 1 d . . .
O14 O -0.13879(10) -0.27214(7) 0.91696(6) 0.0243(3) Uani 1 1 d . . .
O15 O 0.29145(10) -0.08556(6) 1.05477(5) 0.0213(2) Uani 1 1 d . . .
O16 O 0.49196(10) -0.08547(6) 1.01153(5) 0.0195(2) Uani 1 1 d . . .
O17 O 0.57034(11) -0.26374(7) 0.74565(5) 0.0228(3) Uani 1 1 d . . .
O18 O 0.39905(11) -0.33193(7) 0.68900(5) 0.0246(3) Uani 1 1 d . . .
O19 O 0.17391(11) -0.10008(6) 0.67095(6) 0.0228(3) Uani 1 1 d . . .
O20 O 0.03090(12) -0.10319(7) 0.73502(6) 0.0303(3) Uani 1 1 d . . .
O21 O -0.03304(11) -0.02367(7) 0.83078(5) 0.0234(3) Uani 1 1 d . . .
O22 O 0.14189(11) 0.00641(8) 0.86538(7) 0.0325(3) Uani 1 1 d . . .
O23 O 0.34199(10) 0.03575(6) 0.82657(5) 0.0206(2) Uani 1 1 d . . .
O24 O 0.33058(11) -0.04674(7) 0.74719(6) 0.0258(3) Uani 1 1 d . . .
O25 O 0.37140(11) -0.03705(7) 0.61310(6) 0.0278(3) Uani 1 1 d . . .
O26 O 0.27060(12) 0.16676(8) 0.90422(6) 0.0310(3) Uani 1 1 d . . .
O27 O -0.21225(12) -0.03773(8) 0.73136(7) 0.0341(3) Uani 1 1 d . . .
N1 N 0.51085(15) -0.11571(10) 0.59874(7) 0.0314(4) Uani 1 1 d . . .
N2 N 0.39433(15) 0.26029(9) 0.89096(7) 0.0311(4) Uani 1 1 d . . .
N3 N -0.34409(13) 0.04544(9) 0.74985(8) 0.0298(4) Uani 1 1 d . . .
C1 C 0.13678(17) 0.45576(10) 0.57331(9) 0.0272(4) Uani 1 1 d . . .
H1A H 0.2067 0.4846 0.5703 0.033 Uiso 1 1 calc R . .
H1B H 0.0763 0.4813 0.5554 0.033 Uiso 1 1 calc R . .
C2 C 0.11297(16) 0.44890(9) 0.63954(9) 0.0241(4) Uani 1 1 d . . .
C3 C 0.20596(15) 0.44153(9) 0.67802(8) 0.0227(4) Uani 1 1 d . . .
H3 H 0.2784 0.4438 0.6623 0.027 Uiso 1 1 calc R . .
C4 C 0.19349(15) 0.43103(9) 0.73832(8) 0.0225(4) Uani 1 1 d . . .
C5 C 0.08570(16) 0.43009(9) 0.76275(8) 0.0243(4) Uani 1 1 d . . .
C6 C -0.00535(16) 0.44004(9) 0.72525(9) 0.0262(4) Uani 1 1 d . . .
H6 H -0.0773 0.4413 0.7417 0.031 Uiso 1 1 calc R . .
C7 C 0.00651(16) 0.44837(9) 0.66337(9) 0.0256(4) Uani 1 1 d . . .
C8 C -0.09970(17) 0.45457(10) 0.62546(10) 0.0300(4) Uani 1 1 d . . .
H8A H -0.0814 0.4811 0.5905 0.036 Uiso 1 1 calc R . .
H8B H -0.1535 0.4820 0.6495 0.036 Uiso 1 1 calc R . .
C9 C -0.15394(16) 0.38127(10) 0.60349(9) 0.0275(4) Uani 1 1 d . . .
C10 C -0.22261(15) 0.34806(10) 0.64438(10) 0.0279(4) Uani 1 1 d . . .
H10 H -0.2371 0.3733 0.6816 0.033 Uiso 1 1 calc R . .
C11 C -0.26975(15) 0.27934(10) 0.63181(9) 0.0268(4) Uani 1 1 d . . .
C12 C -0.25305(15) 0.24329(10) 0.57514(9) 0.0271(4) Uani 1 1 d . . .
C13 C -0.18901(15) 0.27686(10) 0.53363(9) 0.0274(4) Uani 1 1 d . . .
H13 H -0.1804 0.2534 0.4951 0.033 Uiso 1 1 calc R . .
C14 C -0.13621(15) 0.34554(10) 0.54758(9) 0.0272(4) Uani 1 1 d . . .
C15 C -0.05909(17) 0.37451(10) 0.50057(9) 0.0289(4) Uani 1 1 d . . .
H15A H -0.0915 0.3606 0.4602 0.035 Uiso 1 1 calc R . .
H15B H -0.0546 0.4271 0.5063 0.035 Uiso 1 1 calc R . .
C16 C 0.05870(16) 0.34694(10) 0.50419(8) 0.0247(4) Uani 1 1 d . . .
C17 C 0.07737(16) 0.27965(10) 0.47417(8) 0.0250(4) Uani 1 1 d . . .
H17 H 0.0191 0.2561 0.4501 0.030 Uiso 1 1 calc R . .
C18 C 0.17834(16) 0.24677(10) 0.47875(7) 0.0225(4) Uani 1 1 d . . .
C19 C 0.26708(15) 0.28363(10) 0.51239(8) 0.0220(3) Uani 1 1 d . . .
C20 C 0.25101(15) 0.35136(10) 0.53971(8) 0.0228(4) Uani 1 1 d . . .
H20 H 0.3116 0.3768 0.5605 0.027 Uiso 1 1 calc R . .
C21 C 0.14695(16) 0.38345(9) 0.53736(8) 0.0243(4) Uani 1 1 d . . .
C22 C -0.02494(16) 0.40892(10) 0.84983(9) 0.0279(4) Uani 1 1 d . . .
H22A H -0.0728 0.4484 0.8418 0.033 Uiso 1 1 calc R . .
H22B H -0.0147 0.4089 0.8937 0.033 Uiso 1 1 calc R . .
C23 C -0.08262(15) 0.33846(9) 0.82528(8) 0.0235(4) Uani 1 1 d . . .
C24 C -0.02663(14) 0.27473(9) 0.82595(8) 0.0207(3) Uani 1 1 d . . .
H24 H 0.0431 0.2743 0.8463 0.025 Uiso 1 1 calc R . .
C25 C -0.07418(14) 0.21170(9) 0.79649(8) 0.0187(3) Uani 1 1 d . . .
C26 C -0.17621(14) 0.21230(9) 0.76557(8) 0.0207(3) Uani 1 1 d . . .
H26 H -0.2059 0.1701 0.7440 0.025 Uiso 1 1 calc R . .
C27 C -0.23494(14) 0.27504(10) 0.76623(9) 0.0236(4) Uani 1 1 d . . .
C28 C -0.18782(15) 0.33727(10) 0.79696(9) 0.0263(4) Uani 1 1 d . . .
H28 H -0.2279 0.3795 0.7987 0.032 Uiso 1 1 calc R . .
C29 C -0.34395(15) 0.27575(11) 0.73064(10) 0.0291(4) Uani 1 1 d . . .
H29A H -0.4030 0.2500 0.7513 0.035 Uiso 1 1 calc R . .
H29B H -0.3655 0.3255 0.7289 0.035 Uiso 1 1 calc R . .
C30 C -0.01330(14) 0.14275(9) 0.79493(7) 0.0179(3) Uani 1 1 d . . .
C31 C -0.27631(15) 0.13089(10) 0.51354(9) 0.0269(4) Uani 1 1 d . . .
H31A H -0.2888 0.1560 0.4772 0.032 Uiso 1 1 calc R . .
H31B H -0.3251 0.0871 0.5103 0.032 Uiso 1 1 calc R . .
C32 C -0.15569(15) 0.11053(9) 0.51641(8) 0.0212(3) Uani 1 1 d . . .
C33 C -0.11406(15) 0.08048(9) 0.56700(8) 0.0197(3) Uani 1 1 d . . .
H33 H -0.1624 0.0692 0.5981 0.024 Uiso 1 1 calc R . .
C34 C -0.00045(14) 0.06724(9) 0.57139(7) 0.0178(3) Uani 1 1 d . . .
C35 C 0.07232(14) 0.08480(9) 0.52609(7) 0.0191(3) Uani 1 1 d . . .
H35 H 0.1493 0.0773 0.5301 0.023 Uiso 1 1 calc R . .
C36 C 0.03068(15) 0.11351(9) 0.47478(7) 0.0206(3) Uani 1 1 d . . .
C37 C -0.08347(15) 0.12510(9) 0.47045(8) 0.0227(4) Uani 1 1 d . . .
H37 H -0.1123 0.1433 0.4355 0.027 Uiso 1 1 calc R . .
C38 C 0.10974(16) 0.13487(10) 0.42647(8) 0.0252(4) Uani 1 1 d . . .
H38A H 0.1388 0.0916 0.4057 0.030 Uiso 1 1 calc R . .
H38B H 0.0685 0.1599 0.3967 0.030 Uiso 1 1 calc R . .
C39 C 0.04444(14) 0.03571(8) 0.62623(7) 0.0180(3) Uani 1 1 d . . .
C40 C 0.45647(15) 0.27852(10) 0.55184(8) 0.0228(4) Uani 1 1 d . . .
H40A H 0.4742 0.3281 0.5429 0.027 Uiso 1 1 calc R . .
H40B H 0.5233 0.2509 0.5443 0.027 Uiso 1 1 calc R . .
C41 C 0.42682(14) 0.27757(9) 0.61739(7) 0.0190(3) Uani 1 1 d . . .
C42 C 0.38973(14) 0.21364(9) 0.63973(7) 0.0182(3) Uani 1 1 d . . .
H42 H 0.3899 0.1702 0.6151 0.022 Uiso 1 1 calc R . .
C43 C 0.35228(13) 0.21414(9) 0.69872(7) 0.0170(3) Uani 1 1 d . . .
C44 C 0.35118(14) 0.27857(9) 0.73499(7) 0.0178(3) Uani 1 1 d . . .
H44 H 0.3225 0.2790 0.7741 0.021 Uiso 1 1 calc R . .
C45 C 0.39216(14) 0.34219(9) 0.71377(7) 0.0185(3) Uani 1 1 d . . .
C46 C 0.43088(14) 0.34081(9) 0.65498(8) 0.0197(3) Uani 1 1 d . . .
H46 H 0.4603 0.3834 0.6405 0.024 Uiso 1 1 calc R . .
C47 C 0.38887(15) 0.41234(9) 0.75284(8) 0.0228(4) Uani 1 1 d . . .
H47A H 0.4451 0.4129 0.7856 0.027 Uiso 1 1 calc R . .
H47B H 0.4081 0.4523 0.7285 0.027 Uiso 1 1 calc R . .
C48 C 0.30926(13) 0.14568(9) 0.72276(7) 0.0168(3) Uani 1 1 d . . .
C49 C 0.25766(15) -0.42856(9) 0.87592(8) 0.0223(4) Uani 1 1 d . . .
H49A H 0.2352 -0.4716 0.8496 0.027 Uiso 1 1 calc R . .
H49B H 0.2903 -0.4442 0.9131 0.027 Uiso 1 1 calc R . .
C50 C 0.15381(15) -0.38684(9) 0.89140(8) 0.0211(3) Uani 1 1 d . . .
C51 C 0.07171(15) -0.38372(9) 0.84582(8) 0.0231(4) Uani 1 1 d . . .
H51 H 0.0809 -0.4098 0.8084 0.028 Uiso 1 1 calc R . .
C52 C -0.02247(15) -0.34357(9) 0.85387(8) 0.0228(4) Uani 1 1 d . . .
C53 C -0.04028(15) -0.30814(9) 0.91080(8) 0.0223(4) Uani 1 1 d . . .
C54 C 0.03831(15) -0.31296(9) 0.95654(8) 0.0224(4) Uani 1 1 d . . .
H54 H 0.0254 -0.2904 0.9950 0.027 Uiso 1 1 calc R . .
C55 C 0.13688(15) -0.35043(9) 0.94753(8) 0.0205(3) Uani 1 1 d . . .
C56 C 0.22240(15) -0.34615(9) 0.99952(8) 0.0219(3) Uani 1 1 d . . .
H56A H 0.1827 -0.3459 1.0377 0.026 Uiso 1 1 calc R . .
H56B H 0.2669 -0.3890 0.9959 0.026 Uiso 1 1 calc R . .
C57 C 0.30072(14) -0.27960(9) 1.00103(7) 0.0190(3) Uani 1 1 d . . .
C58 C 0.26231(14) -0.21513(9) 1.02892(7) 0.0198(3) Uani 1 1 d . . .
H58 H 0.1921 -0.2158 1.0473 0.024 Uiso 1 1 calc R . .
C59 C 0.32490(14) -0.15084(9) 1.03010(7) 0.0186(3) Uani 1 1 d . . .
C60 C 0.43268(14) -0.15049(9) 1.00575(7) 0.0178(3) Uani 1 1 d . . .
C61 C 0.47207(14) -0.21420(9) 0.97987(7) 0.0183(3) Uani 1 1 d . . .
H61 H 0.5450 -0.2142 0.9646 0.022 Uiso 1 1 calc R . .
C62 C 0.40654(14) -0.27894(9) 0.97566(7) 0.0187(3) Uani 1 1 d . . .
C63 C 0.45678(15) -0.34427(9) 0.94277(8) 0.0206(3) Uani 1 1 d . . .
H63A H 0.5376 -0.3429 0.9517 0.025 Uiso 1 1 calc R . .
H63B H 0.4234 -0.3879 0.9579 0.025 Uiso 1 1 calc R . .
C64 C 0.43759(15) -0.34765(9) 0.87485(8) 0.0199(3) Uani 1 1 d . . .
C65 C 0.51396(15) -0.30809(9) 0.84170(8) 0.0208(3) Uani 1 1 d . . .
H65 H 0.5771 -0.2847 0.8619 0.025 Uiso 1 1 calc R . .
C66 C 0.49933(15) -0.30240(9) 0.78037(8) 0.0204(3) Uani 1 1 d . . .
C67 C 0.40730(15) -0.33969(9) 0.75002(8) 0.0214(3) Uani 1 1 d . . .
C68 C 0.33507(15) -0.38170(9) 0.78195(8) 0.0220(3) Uani 1 1 d . . .
H68 H 0.2763 -0.4089 0.7610 0.026 Uiso 1 1 calc R . .
C70 C 0.34682(15) -0.38504(9) 0.84463(8) 0.0208(3) Uani 1 1 d . . .
C71 C 0.29960(16) -0.36151(9) 0.65694(8) 0.0238(4) Uani 1 1 d . . .
H71A H 0.2894 -0.4124 0.6639 0.029 Uiso 1 1 calc R . .
H71B H 0.3095 -0.3584 0.6136 0.029 Uiso 1 1 calc R . .
C72 C 0.19538(16) -0.32325(9) 0.67602(8) 0.0217(3) Uani 1 1 d . . .
C73 C 0.19359(15) -0.24876(9) 0.67567(7) 0.0207(3) Uani 1 1 d . . .
H73 H 0.2543 -0.2230 0.6601 0.025 Uiso 1 1 calc R . .
C74 C 0.10208(15) -0.21238(9) 0.69837(7) 0.0198(3) Uani 1 1 d . . .
C75 C 0.01200(15) -0.25010(9) 0.72185(8) 0.0216(3) Uani 1 1 d . . .
H75 H -0.0487 -0.2252 0.7380 0.026 Uiso 1 1 calc R . .
C76 C 0.01186(15) -0.32456(9) 0.72141(8) 0.0219(4) Uani 1 1 d . . .
C77 C 0.10308(16) -0.36054(9) 0.69789(8) 0.0237(4) Uani 1 1 d . . .
H77 H 0.1024 -0.4109 0.6967 0.028 Uiso 1 1 calc R . .
C78 C -0.08392(16) -0.36449(10) 0.74992(8) 0.0261(4) Uani 1 1 d . . .
H78A H -0.1522 -0.3619 0.7252 0.031 Uiso 1 1 calc R . .
H78B H -0.0667 -0.4152 0.7502 0.031 Uiso 1 1 calc R . .
C79 C 0.10287(15) -0.13160(9) 0.70133(7) 0.0193(3) Uani 1 1 d . . .
C80 C -0.14839(14) -0.22425(9) 0.97049(8) 0.0213(3) Uani 1 1 d . . .
H80A H -0.1357 -0.2506 1.0061 0.026 Uiso 1 1 calc R . .
H80B H -0.2246 -0.2070 0.9722 0.026 Uiso 1 1 calc R . .
C81 C -0.06536(14) -0.16073(9) 0.97195(8) 0.0190(3) Uani 1 1 d . . .
C82 C -0.05370(14) -0.12095(9) 0.92197(7) 0.0188(3) Uani 1 1 d . . .
H82 H -0.1028 -0.1303 0.8884 0.023 Uiso 1 1 calc R . .
C83 C 0.03110(14) -0.06723(9) 0.92195(7) 0.0181(3) Uani 1 1 d . . .
C84 C 0.10556(14) -0.05415(9) 0.97094(7) 0.0188(3) Uani 1 1 d . . .
H84 H 0.1642 -0.0190 0.9700 0.023 Uiso 1 1 calc R . .
C85 C 0.09341(14) -0.09299(9) 1.02127(7) 0.0185(3) Uani 1 1 d . . .
C86 C 0.00627(14) -0.14481(9) 1.02177(7) 0.0200(3) Uani 1 1 d . . .
H86 H -0.0044 -0.1696 1.0565 0.024 Uiso 1 1 calc R . .
C87 C 0.17671(15) -0.08066(10) 1.07341(8) 0.0220(3) Uani 1 1 d . . .
H87A H 0.1672 -0.0330 1.0939 0.026 Uiso 1 1 calc R . .
H87B H 0.1609 -0.1163 1.1024 0.026 Uiso 1 1 calc R . .
C88 C 0.04700(14) -0.02459(9) 0.86822(7) 0.0190(3) Uani 1 1 d . . .
C89 C 0.59419(14) -0.07821(9) 0.97840(7) 0.0184(3) Uani 1 1 d . . .
H89A H 0.6462 -0.1140 0.9900 0.022 Uiso 1 1 calc R . .
H89B H 0.6298 -0.0305 0.9889 0.022 Uiso 1 1 calc R . .
C90 C 0.57160(13) -0.08831(9) 0.91120(7) 0.0171(3) Uani 1 1 d . . .
C91 C 0.48888(14) -0.04938(9) 0.88557(7) 0.0170(3) Uani 1 1 d . . .
H91 H 0.4527 -0.0139 0.9094 0.020 Uiso 1 1 calc R . .
C92 C 0.45978(13) -0.06293(9) 0.82475(7) 0.0163(3) Uani 1 1 d . . .
C93 C 0.51264(14) -0.11609(9) 0.78936(7) 0.0178(3) Uani 1 1 d . . .
H93 H 0.4909 -0.1262 0.7486 0.021 Uiso 1 1 calc R . .
C94 C 0.59706(14) -0.15421(9) 0.81398(7) 0.0176(3) Uani 1 1 d . . .
C95 C 0.62636(13) -0.13912(9) 0.87463(7) 0.0181(3) Uani 1 1 d . . .
H95 H 0.6846 -0.1638 0.8914 0.022 Uiso 1 1 calc R . .
C96 C 0.65193(14) -0.21361(9) 0.77649(8) 0.0209(3) Uani 1 1 d . . .
H96A H 0.6997 -0.1925 0.7467 0.025 Uiso 1 1 calc R . .
H96B H 0.6998 -0.2394 0.8028 0.025 Uiso 1 1 calc R . .
C97 C 0.37026(13) -0.02096(9) 0.79758(7) 0.0164(3) Uani 1 1 d . . .
C98 C 0.41878(16) -0.09141(10) 0.62469(8) 0.0246(4) Uani 1 1 d . . .
H98 H 0.3872 -0.1183 0.6546 0.030 Uiso 1 1 calc R . .
C99 C 0.5635(3) -0.17810(16) 0.61926(11) 0.0591(8) Uani 1 1 d . . .
H99A H 0.6354 -0.1634 0.6386 0.089 Uiso 1 1 calc R . .
H99B H 0.5748 -0.2124 0.5850 0.089 Uiso 1 1 calc R . .
H99C H 0.5156 -0.2002 0.6479 0.089 Uiso 1 1 calc R . .
C100 C 0.5666(2) -0.07745(14) 0.55228(10) 0.0413(5) Uani 1 1 d . . .
H10A H 0.5285 -0.0337 0.5467 0.062 Uiso 1 1 calc R . .
H10B H 0.5644 -0.1077 0.5146 0.062 Uiso 1 1 calc R . .
H10C H 0.6440 -0.0655 0.5647 0.062 Uiso 1 1 calc R . .
C101 C 0.36399(17) 0.19075(11) 0.89157(8) 0.0290(4) Uani 1 1 d . . .
H101 H 0.4186 0.1574 0.8815 0.035 Uiso 1 1 calc R . .
C102 C 0.5074(2) 0.28354(14) 0.87693(10) 0.0429(6) Uani 1 1 d . . .
H10D H 0.5535 0.2422 0.8720 0.064 Uiso 1 1 calc R . .
H10E H 0.5382 0.3167 0.9096 0.064 Uiso 1 1 calc R . .
H10F H 0.5061 0.3074 0.8398 0.064 Uiso 1 1 calc R . .
C103 C 0.3148(3) 0.31547(13) 0.90561(11) 0.0490(6) Uani 1 1 d . . .
H10G H 0.2409 0.2931 0.9099 0.074 Uiso 1 1 calc R . .
H10H H 0.3126 0.3475 0.8735 0.074 Uiso 1 1 calc R . .
H10I H 0.3380 0.3426 0.9432 0.074 Uiso 1 1 calc R . .
C104 C -0.26723(16) 0.00088(11) 0.76608(9) 0.0299(4) Uani 1 1 d . . .
H104 H -0.2537 -0.0013 0.8077 0.036 Uiso 1 1 calc R . .
C105 C -0.3718(2) 0.05285(13) 0.68719(10) 0.0411(5) Uani 1 1 d . . .
H10J H -0.3294 0.0197 0.6618 0.062 Uiso 1 1 calc R . .
H10K H -0.3531 0.1017 0.6779 0.062 Uiso 1 1 calc R . .
H10L H -0.4513 0.0422 0.6799 0.062 Uiso 1 1 calc R . .
C106 C -0.39954(18) 0.09144(12) 0.79522(11) 0.0375(5) Uani 1 1 d . . .
H10M H -0.3882 0.0739 0.8346 0.056 Uiso 1 1 calc R . .
H10N H -0.4792 0.0908 0.7856 0.056 Uiso 1 1 calc R . .
H10O H -0.3681 0.1402 0.7956 0.056 Uiso 1 1 calc R . .
N4 N 0.6736(2) 0.52376(11) 0.90088(12) 0.0551(6) Uani 1 1 d . . .
C108 C 0.7418(4) 0.5512(2) 0.9507(2) 0.0910(12) Uani 1 1 d . A .
H10P H 0.8093 0.5244 0.9520 0.136 Uiso 1 1 calc R . .
H10Q H 0.7011 0.5468 0.9876 0.136 Uiso 1 1 calc R . .
H10R H 0.7619 0.6014 0.9468 0.136 Uiso 1 1 calc R . .
C109 C 0.7013(4) 0.5396(2) 0.8443(2) 0.0984(14) Uani 0.50 1 d P A 1
H109 H 0.7340 0.5857 0.8410 0.118 Uiso 0.50 1 calc PR A 1
C107 C 0.5782(4) 0.4847(3) 0.9108(2) 0.1092(17) Uani 0.50 1 d P A 1
H10S H 0.5186 0.4978 0.8842 0.164 Uiso 0.50 1 calc PR A 1
H10T H 0.5569 0.4943 0.9524 0.164 Uiso 0.50 1 calc PR A 1
H10U H 0.5911 0.4339 0.9029 0.164 Uiso 0.50 1 calc PR A 1
O28 O 0.6885(7) 0.4999(4) 0.7954(3) 0.135(3) Uani 0.50 1 d P A 1
O28A O 0.5384(4) 0.4777(2) 0.9642(2) 0.0828(15) Uani 0.50 1 d P A 2
N203 N 0.6222(3) 0.56448(13) 0.62427(13) 0.0731(8) Uani 1 1 d . . .
C111 C 0.6189(3) 0.54186(16) 0.68200(14) 0.0591(7) Uani 0.50 1 d P B 2
H11A H 0.5506 0.5128 0.6862 0.089 Uiso 0.50 1 calc PR B 2
H11B H 0.6204 0.5834 0.7113 0.089 Uiso 0.50 1 calc PR B 2
H11C H 0.6833 0.5136 0.6889 0.089 Uiso 0.50 1 calc PR B 2
O29 O 0.6184(3) 0.48303(17) 0.69989(18) 0.0528(9) Uani 0.50 1 d P B 1
C110 C 0.6563(4) 0.63539(18) 0.61614(15) 0.0824(12) Uani 1 1 d . B .
H11D H 0.6502 0.6648 0.6539 0.124 Uiso 1 1 calc R . .
H11E H 0.6088 0.6535 0.5855 0.124 Uiso 1 1 calc R . .
H11F H 0.7335 0.6371 0.6034 0.124 Uiso 1 1 calc R . .
C113 C 0.6359(5) 0.5091(3) 0.5753(3) 0.0557(14) Uani 0.50 1 d P B 1
H11G H 0.6507 0.4640 0.5919 0.084 Uiso 0.50 1 calc PR B 1
H11H H 0.6983 0.5231 0.5508 0.084 Uiso 0.50 1 calc PR B 1
H11I H 0.5679 0.5033 0.5504 0.084 Uiso 0.50 1 calc PR B 1
O29A O 0.4503(5) 0.4933(3) 0.5876(3) 0.0916(17) Uani 0.50 1 d P B 2
C112 C 0.5240(11) 0.5441(4) 0.5830(4) 0.123(4) Uani 0.50 1 d P B 2
H112 H 0.5153 0.5718 0.5499 0.148 Uiso 0.50 1 calc PR B 2
C19A C 0.7013(4) 0.5396(2) 0.8443(2) 0.0984(14) Uani 0.50 1 d P A 2
H19A H 0.7419 0.5858 0.8464 0.148 Uiso 0.50 1 calc PR A 2
H19B H 0.6335 0.5413 0.8198 0.148 Uiso 0.50 1 calc PR A 2
H19C H 0.7481 0.5028 0.8264 0.148 Uiso 0.50 1 calc PR A 2
C17A C 0.5782(4) 0.4847(3) 0.9108(2) 0.1092(17) Uani 0.50 1 d P A 2
H17A H 0.5387 0.4613 0.8772 0.131 Uiso 0.50 1 calc PR A 2
C11A C 0.6189(3) 0.54186(16) 0.68200(14) 0.0591(7) Uani 0.50 1 d P B 1
H11J H 0.6166 0.5794 0.7127 0.071 Uiso 0.50 1 calc PR B 1

loop_
_atom_site_aniso_label
_atom_site_aniso_U_11
_atom_site_aniso_U_22
_atom_site_aniso_U_33
_atom_site_aniso_U_23
_atom_site_aniso_U_13
_atom_site_aniso_U_12
Cu1 0.01541(10) 0.01477(10) 0.01767(10) 0.00540(7) 0.00146(7) 0.00302(7)
Cu2 0.02303(11) 0.01238(10) 0.01521(10) 0.00282(7) 0.00045(8) 0.00350(8)
Cu3 0.01862(10) 0.01256(9) 0.01489(9) 0.00233(7) -0.00429(7) 0.00167(7)
O1 0.0263(7) 0.0211(6) 0.0236(6) -0.0032(5) -0.0027(5) 0.0017(5)
O2 0.0289(7) 0.0225(6) 0.0285(7) -0.0024(5) 0.0008(5) -0.0045(5)
O3 0.0185(6) 0.0268(7) 0.0418(8) 0.0034(6) -0.0037(6) -0.0007(5)
O4 0.0193(6) 0.0225(7) 0.0443(8) 0.0006(6) -0.0036(6) -0.0008(5)
O5 0.0270(7) 0.0266(7) 0.0216(6) -0.0018(5) 0.0003(5) -0.0037(5)
O6 0.0245(6) 0.0299(7) 0.0181(6) -0.0006(5) -0.0003(5) 0.0007(5)
O7 0.0209(6) 0.0241(6) 0.0270(6) 0.0008(5) -0.0015(5) 0.0054(5)
O8 0.0334(7) 0.0156(6) 0.0299(7) -0.0001(5) -0.0074(6) 0.0055(5)
O9 0.0284(7) 0.0265(7) 0.0193(6) 0.0057(5) -0.0008(5) 0.0029(5)
O10 0.0259(7) 0.0309(7) 0.0326(7) 0.0157(6) -0.0096(6) -0.0009(5)
O11 0.0249(6) 0.0180(6) 0.0247(6) 0.0007(5) 0.0019(5) -0.0010(5)
O12 0.0345(7) 0.0208(6) 0.0253(6) 0.0076(5) 0.0089(6) 0.0035(5)
O13 0.0240(6) 0.0283(7) 0.0261(7) 0.0027(5) -0.0018(5) -0.0010(5)
O14 0.0196(6) 0.0246(6) 0.0286(7) 0.0018(5) 0.0003(5) 0.0005(5)
O15 0.0207(6) 0.0201(6) 0.0222(6) -0.0036(5) 0.0006(5) 0.0034(5)
O16 0.0207(6) 0.0188(6) 0.0184(6) -0.0019(5) -0.0001(5) 0.0009(5)
O17 0.0277(7) 0.0219(6) 0.0186(6) -0.0010(5) 0.0050(5) 0.0007(5)
O18 0.0296(7) 0.0262(7) 0.0178(6) -0.0006(5) 0.0021(5) 0.0017(5)
O19 0.0286(7) 0.0165(6) 0.0231(6) 0.0009(5) -0.0008(5) -0.0007(5)
O20 0.0433(8) 0.0172(6) 0.0320(7) 0.0059(5) 0.0114(6) 0.0084(6)
O21 0.0272(7) 0.0246(6) 0.0191(6) 0.0055(5) 0.0015(5) 0.0015(5)
O22 0.0228(7) 0.0358(8) 0.0421(8) 0.0239(6) 0.0020(6) -0.0004(6)
O23 0.0196(6) 0.0218(6) 0.0205(6) 0.0005(5) -0.0013(5) 0.0068(5)
O24 0.0338(7) 0.0225(6) 0.0209(6) 0.0000(5) -0.0114(5) 0.0086(5)
O25 0.0310(7) 0.0260(7) 0.0266(7) 0.0007(5) 0.0024(6) 0.0058(6)
O26 0.0325(8) 0.0355(8) 0.0244(7) -0.0011(6) -0.0002(6) -0.0001(6)
O27 0.0286(7) 0.0337(8) 0.0389(8) -0.0020(6) -0.0002(6) -0.0010(6)
N1 0.0375(9) 0.0373(9) 0.0208(8) 0.0038(7) 0.0056(7) 0.0143(8)
N2 0.0378(9) 0.0338(9) 0.0217(8) 0.0043(7) -0.0045(7) 0.0003(7)
N3 0.0218(8) 0.0304(9) 0.0375(9) 0.0068(7) -0.0012(7) -0.0042(7)
C1 0.0327(10) 0.0169(8) 0.0326(10) 0.0094(7) -0.0067(8) -0.0015(7)
C2 0.0309(10) 0.0096(7) 0.0317(9) 0.0026(7) -0.0049(8) -0.0001(7)
C3 0.0261(9) 0.0114(8) 0.0302(9) 0.0007(7) -0.0022(7) -0.0008(6)
C4 0.0271(9) 0.0113(8) 0.0283(9) -0.0025(6) -0.0044(7) 0.0004(6)
C5 0.0310(10) 0.0118(8) 0.0292(9) -0.0018(7) -0.0010(8) -0.0009(7)
C6 0.0269(9) 0.0127(8) 0.0384(10) -0.0002(7) -0.0005(8) 0.0001(7)
C7 0.0298(10) 0.0090(7) 0.0378(10) 0.0022(7) -0.0062(8) 0.0010(7)
C8 0.0294(10) 0.0171(9) 0.0442(11) 0.0065(8) -0.0069(9) 0.0043(7)
C9 0.0231(9) 0.0181(9) 0.0420(11) 0.0074(8) -0.0108(8) 0.0051(7)
C10 0.0222(9) 0.0213(9) 0.0405(11) 0.0038(8) -0.0069(8) 0.0057(7)
C11 0.0154(8) 0.0246(9) 0.0414(11) 0.0072(8) -0.0059(7) 0.0043(7)
C12 0.0172(8) 0.0207(9) 0.0434(11) 0.0043(8) -0.0100(8) 0.0026(7)
C13 0.0227(9) 0.0225(9) 0.0374(10) 0.0059(8) -0.0097(8) 0.0038(7)
C14 0.0230(9) 0.0209(9) 0.0389(11) 0.0099(8) -0.0104(8) 0.0048(7)
C15 0.0332(10) 0.0212(9) 0.0333(10) 0.0109(8) -0.0124(8) 0.0016(8)
C16 0.0289(9) 0.0226(9) 0.0239(9) 0.0117(7) -0.0057(7) -0.0010(7)
C17 0.0295(9) 0.0240(9) 0.0216(8) 0.0078(7) -0.0057(7) -0.0050(7)
C18 0.0294(9) 0.0233(9) 0.0149(8) 0.0043(6) -0.0002(7) -0.0032(7)
C19 0.0238(9) 0.0264(9) 0.0164(8) 0.0067(7) -0.0003(7) -0.0016(7)
C20 0.0262(9) 0.0225(9) 0.0197(8) 0.0064(7) -0.0034(7) -0.0045(7)
C21 0.0326(10) 0.0185(8) 0.0226(8) 0.0094(7) -0.0034(7) -0.0025(7)
C22 0.0296(10) 0.0188(9) 0.0342(10) -0.0051(7) 0.0044(8) 0.0015(7)
C23 0.0232(9) 0.0177(8) 0.0290(9) -0.0027(7) 0.0049(7) 0.0011(7)
C24 0.0186(8) 0.0192(8) 0.0243(8) 0.0010(7) 0.0018(7) 0.0016(6)
C25 0.0175(8) 0.0161(8) 0.0230(8) 0.0023(6) 0.0038(6) 0.0024(6)
C26 0.0166(8) 0.0166(8) 0.0288(9) 0.0018(7) 0.0017(7) 0.0001(6)
C27 0.0154(8) 0.0221(9) 0.0336(10) 0.0026(7) 0.0019(7) 0.0031(7)
C28 0.0217(9) 0.0183(8) 0.0395(11) 0.0005(7) 0.0051(8) 0.0077(7)
C29 0.0160(8) 0.0268(10) 0.0450(12) 0.0040(8) 0.0012(8) 0.0052(7)
C30 0.0185(8) 0.0158(8) 0.0200(8) 0.0047(6) 0.0034(6) 0.0022(6)
C31 0.0221(9) 0.0237(9) 0.0345(10) 0.0034(8) -0.0112(8) -0.0007(7)
C32 0.0219(8) 0.0181(8) 0.0230(8) 0.0009(6) -0.0090(7) -0.0004(6)
C33 0.0224(8) 0.0167(8) 0.0200(8) 0.0026(6) -0.0035(6) 0.0000(6)
C34 0.0233(8) 0.0133(7) 0.0165(7) 0.0012(6) -0.0045(6) 0.0013(6)
C35 0.0213(8) 0.0173(8) 0.0184(8) 0.0008(6) -0.0040(6) 0.0013(6)
C36 0.0273(9) 0.0176(8) 0.0160(8) -0.0006(6) -0.0042(7) -0.0019(7)
C37 0.0299(9) 0.0202(8) 0.0176(8) 0.0028(6) -0.0104(7) -0.0002(7)
C38 0.0313(10) 0.0271(9) 0.0163(8) 0.0000(7) -0.0032(7) -0.0043(8)
C39 0.0240(8) 0.0122(7) 0.0176(8) 0.0008(6) -0.0052(6) 0.0016(6)
C40 0.0211(8) 0.0282(9) 0.0192(8) 0.0044(7) 0.0021(7) -0.0028(7)
C41 0.0162(8) 0.0238(9) 0.0174(8) 0.0041(6) -0.0006(6) -0.0004(6)
C42 0.0176(8) 0.0187(8) 0.0181(8) 0.0009(6) -0.0014(6) 0.0005(6)
C43 0.0153(7) 0.0171(8) 0.0189(8) 0.0038(6) -0.0016(6) 0.0015(6)
C44 0.0178(8) 0.0196(8) 0.0160(7) 0.0024(6) -0.0024(6) 0.0008(6)
C45 0.0169(8) 0.0184(8) 0.0200(8) 0.0013(6) -0.0044(6) -0.0001(6)
C46 0.0181(8) 0.0183(8) 0.0227(8) 0.0057(6) -0.0022(6) -0.0036(6)
C47 0.0235(9) 0.0198(8) 0.0241(9) -0.0006(7) -0.0042(7) -0.0039(7)
C48 0.0155(7) 0.0175(8) 0.0177(7) 0.0041(6) -0.0028(6) 0.0021(6)
C49 0.0282(9) 0.0136(8) 0.0253(9) 0.0014(6) 0.0014(7) 0.0019(7)
C50 0.0235(9) 0.0138(8) 0.0262(9) 0.0041(6) 0.0030(7) -0.0013(6)
C51 0.0282(9) 0.0170(8) 0.0238(9) 0.0014(7) 0.0009(7) -0.0028(7)
C52 0.0232(9) 0.0189(8) 0.0261(9) 0.0044(7) -0.0013(7) -0.0049(7)
C53 0.0204(8) 0.0174(8) 0.0294(9) 0.0052(7) 0.0031(7) -0.0022(7)
C54 0.0242(9) 0.0184(8) 0.0246(9) 0.0037(7) 0.0034(7) -0.0019(7)
C55 0.0225(8) 0.0152(8) 0.0242(8) 0.0052(6) 0.0014(7) -0.0021(6)
C56 0.0267(9) 0.0183(8) 0.0217(8) 0.0051(6) 0.0022(7) 0.0031(7)
C57 0.0231(8) 0.0181(8) 0.0165(8) 0.0044(6) -0.0019(6) 0.0032(7)
C58 0.0196(8) 0.0231(9) 0.0173(8) 0.0032(6) 0.0008(6) 0.0042(7)
C59 0.0227(8) 0.0190(8) 0.0142(7) -0.0002(6) -0.0022(6) 0.0054(6)
C60 0.0204(8) 0.0188(8) 0.0141(7) 0.0020(6) -0.0039(6) 0.0010(6)
C61 0.0188(8) 0.0215(8) 0.0150(7) 0.0027(6) -0.0007(6) 0.0045(6)
C62 0.0233(8) 0.0176(8) 0.0158(7) 0.0039(6) -0.0021(6) 0.0050(6)
C63 0.0239(9) 0.0173(8) 0.0213(8) 0.0041(6) 0.0003(7) 0.0058(7)
C64 0.0249(9) 0.0140(8) 0.0215(8) 0.0014(6) 0.0021(7) 0.0075(6)
C65 0.0243(9) 0.0161(8) 0.0222(8) 0.0002(6) 0.0012(7) 0.0042(7)
C66 0.0239(8) 0.0148(8) 0.0228(8) 0.0004(6) 0.0052(7) 0.0055(6)
C67 0.0287(9) 0.0177(8) 0.0181(8) -0.0014(6) 0.0026(7) 0.0084(7)
C68 0.0264(9) 0.0159(8) 0.0235(9) -0.0019(6) 0.0002(7) 0.0039(7)
C70 0.0255(9) 0.0134(8) 0.0238(8) 0.0010(6) 0.0028(7) 0.0064(7)
C71 0.0330(10) 0.0179(8) 0.0199(8) -0.0041(6) 0.0005(7) 0.0046(7)
C72 0.0313(9) 0.0156(8) 0.0174(8) -0.0030(6) -0.0026(7) 0.0029(7)
C73 0.0282(9) 0.0165(8) 0.0169(8) 0.0000(6) -0.0011(7) 0.0000(7)
C74 0.0287(9) 0.0141(8) 0.0162(8) 0.0001(6) -0.0037(7) 0.0015(7)
C75 0.0253(9) 0.0182(8) 0.0212(8) 0.0002(6) -0.0025(7) 0.0029(7)
C76 0.0263(9) 0.0185(8) 0.0202(8) 0.0005(6) -0.0045(7) -0.0030(7)
C77 0.0337(10) 0.0130(8) 0.0235(9) -0.0022(6) -0.0041(7) 0.0004(7)
C78 0.0283(9) 0.0215(9) 0.0274(9) 0.0011(7) -0.0040(7) -0.0050(7)
C79 0.0282(9) 0.0154(8) 0.0143(7) 0.0011(6) -0.0056(6) 0.0040(7)
C80 0.0193(8) 0.0224(9) 0.0233(8) 0.0065(7) 0.0037(7) 0.0027(7)
C81 0.0180(8) 0.0201(8) 0.0196(8) 0.0040(6) 0.0049(6) 0.0032(6)
C82 0.0186(8) 0.0209(8) 0.0176(8) 0.0037(6) 0.0014(6) 0.0035(6)
C83 0.0197(8) 0.0171(8) 0.0184(8) 0.0036(6) 0.0043(6) 0.0050(6)
C84 0.0187(8) 0.0172(8) 0.0208(8) 0.0015(6) 0.0027(6) 0.0026(6)
C85 0.0201(8) 0.0196(8) 0.0160(7) -0.0003(6) 0.0025(6) 0.0060(6)
C86 0.0227(8) 0.0218(8) 0.0166(8) 0.0050(6) 0.0052(6) 0.0059(7)
C87 0.0229(9) 0.0251(9) 0.0179(8) -0.0022(7) 0.0019(7) 0.0063(7)
C88 0.0215(8) 0.0166(8) 0.0200(8) 0.0048(6) 0.0052(6) 0.0055(6)
C89 0.0171(8) 0.0204(8) 0.0177(8) 0.0009(6) -0.0030(6) 0.0014(6)
C90 0.0163(8) 0.0178(8) 0.0172(7) 0.0022(6) -0.0024(6) -0.0005(6)
C91 0.0179(8) 0.0156(8) 0.0174(8) 0.0003(6) -0.0016(6) 0.0020(6)
C92 0.0161(7) 0.0156(8) 0.0173(7) 0.0022(6) -0.0018(6) 0.0009(6)
C93 0.0202(8) 0.0186(8) 0.0146(7) 0.0017(6) -0.0008(6) 0.0013(6)
C94 0.0162(8) 0.0174(8) 0.0192(8) 0.0018(6) 0.0017(6) 0.0011(6)
C95 0.0151(7) 0.0198(8) 0.0199(8) 0.0042(6) -0.0021(6) 0.0031(6)
C96 0.0198(8) 0.0218(8) 0.0213(8) 0.0010(7) 0.0031(7) 0.0045(7)
C97 0.0165(8) 0.0160(8) 0.0172(7) 0.0050(6) -0.0008(6) 0.0000(6)
C98 0.0294(9) 0.0262(9) 0.0175(8) -0.0015(7) 0.0003(7) 0.0009(7)
C99 0.082(2) 0.0695(18) 0.0343(12) 0.0219(12) 0.0255(13) 0.0516(16)
C100 0.0412(12) 0.0529(14) 0.0328(11) 0.0118(10) 0.0113(9) 0.0140(11)
C101 0.0346(11) 0.0316(10) 0.0204(9) 0.0003(7) -0.0072(8) 0.0044(8)
C102 0.0417(13) 0.0520(14) 0.0352(12) 0.0146(10) -0.0132(10) -0.0102(11)
C103 0.0762(19) 0.0365(13) 0.0362(12) 0.0047(10) 0.0178(12) 0.0126(12)
C104 0.0259(9) 0.0296(10) 0.0335(10) 0.0036(8) -0.0019(8) -0.0054(8)
C105 0.0388(12) 0.0436(13) 0.0406(12) 0.0062(10) -0.0101(10) -0.0033(10)
C106 0.0273(10) 0.0327(11) 0.0526(13) 0.0046(10) 0.0096(9) -0.0028(8)
N4 0.0601(14) 0.0328(11) 0.0735(16) 0.0130(10) 0.0010(12) -0.0031(10)
C108 0.089(3) 0.061(2) 0.117(3) -0.014(2) -0.016(2) -0.0123(19)
C109 0.137(4) 0.070(2) 0.093(3) 0.022(2) 0.047(3) 0.012(2)
C107 0.102(3) 0.122(4) 0.105(3) 0.058(3) -0.029(3) -0.056(3)
O28 0.191(8) 0.105(5) 0.123(6) 0.050(4) 0.066(5) 0.078(5)
O28A 0.099(4) 0.056(3) 0.102(4) 0.047(3) 0.038(3) 0.012(2)
N203 0.113(2) 0.0422(13) 0.0643(16) 0.0056(12) 0.0317(16) -0.0093(14)
C111 0.0650(18) 0.0516(16) 0.0639(18) 0.0135(14) 0.0272(15) 0.0107(14)
O29 0.068(2) 0.0260(16) 0.066(2) 0.0123(15) 0.0220(19) -0.0047(16)
C110 0.137(3) 0.061(2) 0.0482(17) 0.0036(14) 0.027(2) -0.020(2)
C113 0.050(3) 0.050(3) 0.066(4) 0.001(3) -0.022(3) 0.008(2)
O29A 0.084(4) 0.059(3) 0.131(5) 0.024(3) -0.007(3) -0.023(3)
C112 0.239(14) 0.049(4) 0.079(5) 0.011(4) -0.025(7) -0.021(6)
C19A 0.137(4) 0.070(2) 0.093(3) 0.022(2) 0.047(3) 0.012(2)
C17A 0.102(3) 0.122(4) 0.105(3) 0.058(3) -0.029(3) -0.056(3)
C11A 0.0650(18) 0.0516(16) 0.0639(18) 0.0135(14) 0.0272(15) 0.0107(14)

loop_
_atom_type_symbol
_atom_type_description
_atom_type_scat_dispersion_real
_atom_type_scat_dispersion_imag
_atom_type_scat_source
C C 0.0033 0.0016 'International Tables Vol C Tables 4.2.6.8 and 6.1.1.4'
H H 0.0000 0.0000 'International Tables Vol C Tables 4.2.6.8 and 6.1.1.4'
O O 0.0106 0.0060 'International Tables Vol C Tables 4.2.6.8 and 6.1.1.4'
Cu Cu 0.3201 1.2651 'International Tables Vol C Tables 4.2.6.8 and 6.1.1.4'
N N 0.0061 0.0033 'International Tables Vol C Tables 4.2.6.8 and 6.1.1.4'

loop_
_geom_angle_atom_site_label_1
_geom_angle_atom_site_label_2
_geom_angle_atom_site_label_3
_geom_angle
_geom_angle_site_symmetry_1
_geom_angle_site_symmetry_3
_geom_angle_publ_flag
O22 Cu1 O12 171.23(6) . . ?
O22 Cu1 O7 95.02(6) . . ?
O12 Cu1 O7 85.83(6) . . ?
O22 Cu1 O23 85.02(6) . . ?
O12 Cu1 O23 95.55(5) . . ?
O7 Cu1 O23 170.69(5) . . ?
O22 Cu1 O26 101.73(6) . . ?
O12 Cu1 O26 87.04(5) . . ?
O7 Cu1 O26 82.70(5) . . ?
O23 Cu1 O26 88.17(5) . . ?
O20 Cu2 O8 172.15(6) . . ?
O20 Cu2 O9 94.90(6) . . ?
O8 Cu2 O9 86.27(6) . . ?
O20 Cu2 O21 85.62(6) . . ?
O8 Cu2 O21 94.10(5) . . ?
O9 Cu2 O21 173.49(5) . . ?
O20 Cu2 O27 96.84(6) . . ?
O8 Cu2 O27 90.99(5) . . ?
O9 Cu2 O27 84.76(5) . . ?
O21 Cu2 O27 88.73(5) . . ?
O10 Cu3 O24 171.32(6) . . ?
O10 Cu3 O11 86.07(6) . . ?
O24 Cu3 O11 94.50(5) . . ?
O10 Cu3 O19 96.38(6) . . ?
O24 Cu3 O19 84.03(5) . . ?
O11 Cu3 O19 173.21(5) . . ?
O10 Cu3 O25 96.40(6) . . ?
O24 Cu3 O25 92.28(5) . . ?
O11 Cu3 O25 85.80(5) . . ?
O19 Cu3 O25 87.63(5) . . ?
C4 O1 C47 116.80(14) . . ?
C5 O2 C22 118.62(15) . . ?
C11 O3 C29 117.12(15) . . ?
C12 O4 C31 117.70(15) . . ?
C18 O5 C38 117.76(14) . . ?
C19 O6 C40 118.42(14) . . ?
C30 O7 Cu1 128.03(11) . . ?
C30 O8 Cu2 132.65(11) . . ?
C39 O9 Cu2 131.02(11) . . ?
C39 O10 Cu3 130.85(12) . . ?
C48 O11 Cu3 128.77(11) . . ?
C48 O12 Cu1 130.40(11) . . ?
C52 O13 C78 117.51(14) . . ?
C53 O14 C80 116.95(13) . . ?
C59 O15 C87 118.08(13) . . ?
C60 O16 C89 118.36(13) . . ?
C66 O17 C96 117.85(13) . . ?
C67 O18 C71 117.73(14) . . ?
C79 O19 Cu3 129.82(11) . . ?
C79 O20 Cu2 131.94(12) . . ?
C88 O21 Cu2 125.82(11) . . ?
C88 O22 Cu1 134.37(12) . . ?
C97 O23 Cu1 129.00(11) . . ?
C97 O24 Cu3 131.17(11) . . ?
C98 O25 Cu3 111.54(12) . . ?
C101 O26 Cu1 109.16(12) . . ?
C104 O27 Cu2 110.45(12) . . ?
C98 N1 C99 120.70(18) . . ?
C98 N1 C100 121.18(17) . . ?
C99 N1 C100 117.96(18) . . ?
C101 N2 C102 121.49(19) . . ?
C101 N2 C103 120.83(19) . . ?
C102 N2 C103 117.7(2) . . ?
C104 N3 C105 121.76(19) . . ?
C104 N3 C106 120.65(18) . . ?
C105 N3 C106 117.52(18) . . ?
C2 C1 C21 113.03(14) . . ?
C2 C1 H1A 109.0 . . ?
C21 C1 H1A 109.0 . . ?
C2 C1 H1B 109.0 . . ?
C21 C1 H1B 109.0 . . ?
H1A C1 H1B 107.8 . . ?
C7 C2 C3 119.05(17) . . ?
C7 C2 C1 124.12(17) . . ?
C3 C2 C1 116.83(17) . . ?
C4 C3 C2 121.66(18) . . ?
C4 C3 H3 119.2 . . ?
C2 C3 H3 119.2 . . ?
O1 C4 C3 124.64(17) . . ?
O1 C4 C5 115.78(16) . . ?
C3 C4 C5 119.57(17) . . ?
O2 C5 C6 126.21(18) . . ?
O2 C5 C4 115.16(16) . . ?
C6 C5 C4 118.62(18) . . ?
C5 C6 C7 122.02(18) . . ?
C5 C6 H6 119.0 . . ?
C7 C6 H6 119.0 . . ?
C2 C7 C6 119.01(17) . . ?
C2 C7 C8 123.20(18) . . ?
C6 C7 C8 117.77(18) . . ?
C7 C8 C9 112.36(14) . . ?
C7 C8 H8A 109.1 . . ?
C9 C8 H8A 109.1 . . ?
C7 C8 H8B 109.1 . . ?
C9 C8 H8B 109.1 . . ?
H8A C8 H8B 107.9 . . ?
C14 C9 C10 119.12(18) . . ?
C14 C9 C8 124.42(19) . . ?
C10 C9 C8 116.42(18) . . ?
C11 C10 C9 122.12(19) . . ?
C11 C10 H10 118.9 . . ?
C9 C10 H10 118.9 . . ?
O3 C11 C10 124.86(19) . . ?
O3 C11 C12 116.20(17) . . ?
C10 C11 C12 118.92(19) . . ?
O4 C12 C13 125.79(19) . . ?
O4 C12 C11 114.95(18) . . ?
C13 C12 C11 119.23(17) . . ?
C12 C13 C14 121.81(19) . . ?
C12 C13 H13 119.1 . . ?
C14 C13 H13 119.1 . . ?
C9 C14 C13 118.66(19) . . ?
C9 C14 C15 123.95(17) . . ?
C13 C14 C15 117.35(18) . . ?
C16 C15 C14 112.78(14) . . ?
C16 C15 H15A 109.0 . . ?
C14 C15 H15A 109.0 . . ?
C16 C15 H15B 109.0 . . ?
C14 C15 H15B 109.0 . . ?
H15A C15 H15B 107.8 . . ?
C21 C16 C17 118.67(17) . . ?
C21 C16 C15 123.65(17) . . ?
C17 C16 C15 117.63(16) . . ?
C18 C17 C16 122.41(17) . . ?
C18 C17 H17 118.8 . . ?
C16 C17 H17 118.8 . . ?
O5 C18 C17 125.70(16) . . ?
O5 C18 C19 115.56(16) . . ?
C17 C18 C19 118.71(17) . . ?
O6 C19 C20 125.55(16) . . ?
O6 C19 C18 115.20(16) . . ?
C20 C19 C18 119.18(17) . . ?
C19 C20 C21 122.12(17) . . ?
C19 C20 H20 118.9 . . ?
C21 C20 H20 118.9 . . ?
C16 C21 C20 118.77(17) . . ?
C16 C21 C1 123.82(17) . . ?
C20 C21 C1 117.38(16) . . ?
O2 C22 C23 112.04(15) . . ?
O2 C22 H22A 109.2 . . ?
C23 C22 H22A 109.2 . . ?
O2 C22 H22B 109.2 . . ?
C23 C22 H22B 109.2 . . ?
H22A C22 H22B 107.9 . . ?
C28 C23 C24 119.06(16) . . ?
C28 C23 C22 120.54(16) . . ?
C24 C23 C22 120.15(16) . . ?
C25 C24 C23 119.87(16) . . ?
C25 C24 H24 120.1 . . ?
C23 C24 H24 120.1 . . ?
C26 C25 C24 120.30(15) . . ?
C26 C25 C30 118.91(15) . . ?
C24 C25 C30 120.72(15) . . ?
C25 C26 C27 120.43(16) . . ?
C25 C26 H26 119.8 . . ?
C27 C26 H26 119.8 . . ?
C28 C27 C26 118.71(16) . . ?
C28 C27 C29 121.20(16) . . ?
C26 C27 C29 119.98(16) . . ?
C27 C28 C23 121.48(16) . . ?
C27 C28 H28 119.3 . . ?
C23 C28 H28 119.3 . . ?
O3 C29 C27 111.80(15) . . ?
O3 C29 H29A 109.3 . . ?
C27 C29 H29A 109.3 . . ?
O3 C29 H29B 109.3 . . ?
C27 C29 H29B 109.3 . . ?
H29A C29 H29B 107.9 . . ?
O7 C30 O8 126.80(15) . . ?
O7 C30 C25 117.20(15) . . ?
O8 C30 C25 116.00(15) . . ?
O4 C31 C32 112.39(14) . . ?
O4 C31 H31A 109.1 . . ?
C32 C31 H31A 109.1 . . ?
O4 C31 H31B 109.1 . . ?
C32 C31 H31B 109.1 . . ?
H31A C31 H31B 107.9 . . ?
C37 C32 C33 119.18(16) . . ?
C37 C32 C31 120.61(16) . . ?
C33 C32 C31 120.11(17) . . ?
C32 C33 C34 119.68(16) . . ?
C32 C33 H33 120.2 . . ?
C34 C33 H33 120.2 . . ?
C33 C34 C35 120.69(15) . . ?
C33 C34 C39 119.58(15) . . ?
C35 C34 C39 119.71(15) . . ?
C36 C35 C34 119.85(16) . . ?
C36 C35 H35 120.1 . . ?
C34 C35 H35 120.1 . . ?
C37 C36 C35 118.80(16) . . ?
C37 C36 C38 121.10(15) . . ?
C35 C36 C38 120.04(16) . . ?
C32 C37 C36 121.73(15) . . ?
C32 C37 H37 119.1 . . ?
C36 C37 H37 119.1 . . ?
O5 C38 C36 111.71(14) . . ?
O5 C38 H38A 109.3 . . ?
C36 C38 H38A 109.3 . . ?
O5 C38 H38B 109.3 . . ?
C36 C38 H38B 109.3 . . ?
H38A C38 H38B 107.9 . . ?
O9 C39 O10 126.70(15) . . ?
O9 C39 C34 117.74(15) . . ?
O10 C39 C34 115.56(15) . . ?
O6 C40 C41 111.70(14) . . ?
O6 C40 H40A 109.3 . . ?
C41 C40 H40A 109.3 . . ?
O6 C40 H40B 109.3 . . ?
C41 C40 H40B 109.3 . . ?
H40A C40 H40B 107.9 . . ?
C46 C41 C42 119.59(15) . . ?
C46 C41 C40 120.44(15) . . ?
C42 C41 C40 119.88(15) . . ?
C41 C42 C43 119.72(15) . . ?
C41 C42 H42 120.1 . . ?
C43 C42 H42 120.1 . . ?
C42 C43 C44 120.12(15) . . ?
C42 C43 C48 120.14(15) . . ?
C44 C43 C48 119.71(15) . . ?
C45 C44 C43 120.44(15) . . ?
C45 C44 H44 119.8 . . ?
C43 C44 H44 119.8 . . ?
C44 C45 C46 118.83(15) . . ?
C44 C45 C47 120.33(15) . . ?
C46 C45 C47 120.76(15) . . ?
C41 C46 C45 121.16(15) . . ?
C41 C46 H46 119.4 . . ?
C45 C46 H46 119.4 . . ?
O1 C47 C45 111.86(14) . . ?
O1 C47 H47A 109.2 . . ?
C45 C47 H47A 109.2 . . ?
O1 C47 H47B 109.2 . . ?
C45 C47 H47B 109.2 . . ?
H47A C47 H47B 107.9 . . ?
O11 C48 O12 126.44(16) . . ?
O11 C48 C43 117.87(15) . . ?
O12 C48 C43 115.68(14) . . ?
C50 C49 C70 113.28(14) . . ?
C50 C49 H49A 108.9 . . ?
C70 C49 H49A 108.9 . . ?
C50 C49 H49B 108.9 . . ?
C70 C49 H49B 108.9 . . ?
H49A C49 H49B 107.7 . . ?
C55 C50 C51 118.24(16) . . ?
C55 C50 C49 124.00(16) . . ?
C51 C50 C49 117.75(16) . . ?
C52 C51 C50 122.47(17) . . ?
C52 C51 H51 118.8 . . ?
C50 C51 H51 118.8 . . ?
O13 C52 C51 125.54(17) . . ?
O13 C52 C53 115.41(16) . . ?
C51 C52 C53 119.02(16) . . ?
C54 C53 O14 124.84(16) . . ?
C54 C53 C52 118.78(16) . . ?
O14 C53 C52 116.35(16) . . ?
C53 C54 C55 122.23(17) . . ?
C53 C54 H54 118.9 . . ?
C55 C54 H54 118.9 . . ?
C50 C55 C54 119.12(16) . . ?
C50 C55 C56 123.34(16) . . ?
C54 C55 C56 117.49(16) . . ?
C57 C56 C55 112.65(14) . . ?
C57 C56 H56A 109.1 . . ?
C55 C56 H56A 109.1 . . ?
C57 C56 H56B 109.1 . . ?
C55 C56 H56B 109.1 . . ?
H56A C56 H56B 107.8 . . ?
C62 C57 C58 118.83(16) . . ?
C62 C57 C56 123.67(15) . . ?
C58 C57 C56 117.49(15) . . ?
C59 C58 C57 122.00(16) . . ?
C59 C58 H58 119.0 . . ?
C57 C58 H58 119.0 . . ?
O15 C59 C58 125.24(15) . . ?
O15 C59 C60 115.64(15) . . ?
C58 C59 C60 119.11(15) . . ?
O16 C60 C61 125.29(15) . . ?
O16 C60 C59 115.69(14) . . ?
C61 C60 C59 118.99(15) . . ?
C60 C61 C62 122.14(16) . . ?
C60 C61 H61 118.9 . . ?
C62 C61 H61 118.9 . . ?
C57 C62 C61 118.80(15) . . ?
C57 C62 C63 124.15(15) . . ?
C61 C62 C63 117.04(15) . . ?
C64 C63 C62 112.64(13) . . ?
C64 C63 H63A 109.1 . . ?
C62 C63 H63A 109.1 . . ?
C64 C63 H63B 109.1 . . ?
C62 C63 H63B 109.1 . . ?
H63A C63 H63B 107.8 . . ?
C70 C64 C65 119.03(16) . . ?
C70 C64 C63 123.59(16) . . ?
C65 C64 C63 117.33(16) . . ?
C66 C65 C64 122.21(17) . . ?
C66 C65 H65 118.9 . . ?
C64 C65 H65 118.9 . . ?
O17 C66 C65 124.88(16) . . ?
O17 C66 C67 116.45(15) . . ?
C65 C66 C67 118.65(16) . . ?
O18 C67 C68 125.48(16) . . ?
O18 C67 C66 115.23(16) . . ?
C68 C67 C66 119.27(16) . . ?
C67 C68 C70 122.16(17) . . ?
C67 C68 H68 118.9 . . ?
C70 C68 H68 118.9 . . ?
C64 C70 C68 118.52(16) . . ?
C64 C70 C49 123.68(16) . . ?
C68 C70 C49 117.79(16) . . ?
O18 C71 C72 112.73(14) . . ?
O18 C71 H71A 109.0 . . ?
C72 C71 H71A 109.0 . . ?
O18 C71 H71B 109.0 . . ?
C72 C71 H71B 109.0 . . ?
H71A C71 H71B 107.8 . . ?
C73 C72 C77 118.90(16) . . ?
C73 C72 C71 119.82(16) . . ?
C77 C72 C71 121.14(15) . . ?
C74 C73 C72 120.20(17) . . ?
C74 C73 H73 119.9 . . ?
C72 C73 H73 119.9 . . ?
C75 C74 C73 120.27(16) . . ?
C75 C74 C79 119.35(16) . . ?
C73 C74 C79 120.28(16) . . ?
C76 C75 C74 120.06(17) . . ?
C76 C75 H75 120.0 . . ?
C74 C75 H75 120.0 . . ?
C75 C76 C77 119.23(17) . . ?
C75 C76 C78 119.44(16) . . ?
C77 C76 C78 121.22(16) . . ?
C76 C77 C72 121.28(16) . . ?
C76 C77 H77 119.4 . . ?
C72 C77 H77 119.4 . . ?
O13 C78 C76 112.85(14) . . ?
O13 C78 H78A 109.0 . . ?
C76 C78 H78A 109.0 . . ?
O13 C78 H78B 109.0 . . ?
C76 C78 H78B 109.0 . . ?
H78A C78 H78B 107.8 . . ?
O19 C79 O20 127.11(16) . . ?
O19 C79 C74 117.72(15) . . ?
O20 C79 C74 115.17(16) . . ?
O14 C80 C81 111.94(14) . . ?
O14 C80 H80A 109.2 . . ?
C81 C80 H80A 109.2 . . ?
O14 C80 H80B 109.2 . . ?
C81 C80 H80B 109.2 . . ?
H80A C80 H80B 107.9 . . ?
C86 C81 C82 119.23(16) . . ?
C86 C81 C80 119.89(15) . . ?
C82 C81 C80 120.71(15) . . ?
C81 C82 C83 119.76(16) . . ?
C81 C82 H82 120.1 . . ?
C83 C82 H82 120.1 . . ?
C84 C83 C82 120.41(15) . . ?
C84 C83 C88 118.68(15) . . ?
C82 C83 C88 120.86(15) . . ?
C85 C84 C83 120.07(16) . . ?
C85 C84 H84 120.0 . . ?
C83 C84 H84 120.0 . . ?
C84 C85 C86 119.14(15) . . ?
C84 C85 C87 120.02(16) . . ?
C86 C85 C87 120.81(15) . . ?
C81 C86 C85 121.27(15) . . ?
C81 C86 H86 119.4 . . ?
C85 C86 H86 119.4 . . ?
O15 C87 C85 112.80(13) . . ?
O15 C87 H87A 109.0 . . ?
C85 C87 H87A 109.0 . . ?
O15 C87 H87B 109.0 . . ?
C85 C87 H87B 109.0 . . ?
H87A C87 H87B 107.8 . . ?
O22 C88 O21 126.54(16) . . ?
O22 C88 C83 115.02(15) . . ?
O21 C88 C83 118.44(15) . . ?
O16 C89 C90 111.41(13) . . ?
O16 C89 H89A 109.3 . . ?
C90 C89 H89A 109.3 . . ?
O16 C89 H89B 109.3 . . ?
C90 C89 H89B 109.3 . . ?
H89A C89 H89B 108.0 . . ?
C95 C90 C91 119.03(15) . . ?
C95 C90 C89 121.48(14) . . ?
C91 C90 C89 119.36(15) . . ?
C92 C91 C90 120.03(15) . . ?
C92 C91 H91 120.0 . . ?
C90 C91 H91 120.0 . . ?
C91 C92 C93 120.04(15) . . ?
C91 C92 C97 119.67(14) . . ?
C93 C92 C97 120.29(14) . . ?
C94 C93 C92 120.55(15) . . ?
C94 C93 H93 119.7 . . ?
C92 C93 H93 119.7 . . ?
C95 C94 C93 118.60(15) . . ?
C95 C94 C96 120.50(15) . . ?
C93 C94 C96 120.83(15) . . ?
C94 C95 C90 121.67(15) . . ?
C94 C95 H95 119.2 . . ?
C90 C95 H95 119.2 . . ?
O17 C96 C94 112.01(13) . . ?
O17 C96 H96A 109.2 . . ?
C94 C96 H96A 109.2 . . ?
O17 C96 H96B 109.2 . . ?
C94 C96 H96B 109.2 . . ?
H96A C96 H96B 107.9 . . ?
O24 C97 O23 126.27(15) . . ?
O24 C97 C92 115.68(14) . . ?
O23 C97 C92 118.05(14) . . ?
O25 C98 N1 125.86(18) . . ?
O25 C98 H98 117.1 . . ?
N1 C98 H98 117.1 . . ?
N1 C99 H99A 109.5 . . ?
N1 C99 H99B 109.5 . . ?
H99A C99 H99B 109.5 . . ?
N1 C99 H99C 109.5 . . ?
H99A C99 H99C 109.5 . . ?
H99B C99 H99C 109.5 . . ?
N1 C100 H10A 109.5 . . ?
N1 C100 H10B 109.5 . . ?
H10A C100 H10B 109.5 . . ?
N1 C100 H10C 109.5 . . ?
H10A C100 H10C 109.5 . . ?
H10B C100 H10C 109.5 . . ?
O26 C101 N2 125.43(19) . . ?
O26 C101 H101 117.3 . . ?
N2 C101 H101 117.3 . . ?
N2 C102 H10D 109.5 . . ?
N2 C102 H10E 109.5 . . ?
H10D C102 H10E 109.5 . . ?
N2 C102 H10F 109.5 . . ?
H10D C102 H10F 109.5 . . ?
H10E C102 H10F 109.5 . . ?
N2 C103 H10G 109.5 . . ?
N2 C103 H10H 109.5 . . ?
H10G C103 H10H 109.5 . . ?
N2 C103 H10I 109.5 . . ?
H10G C103 H10I 109.5 . . ?
H10H C103 H10I 109.5 . . ?
O27 C104 N3 125.7(2) . . ?
O27 C104 H104 117.1 . . ?
N3 C104 H104 117.1 . . ?
N3 C105 H10J 109.5 . . ?
N3 C105 H10K 109.5 . . ?
H10J C105 H10K 109.5 . . ?
N3 C105 H10L 109.5 . . ?
H10J C105 H10L 109.5 . . ?
H10K C105 H10L 109.5 . . ?
N3 C106 H10M 109.5 . . ?
N3 C106 H10N 109.5 . . ?
H10M C106 H10N 109.5 . . ?
N3 C106 H10O 109.5 . . ?
H10M C106 H10O 109.5 . . ?
H10N C106 H10O 109.5 . . ?
C107 N4 C109 121.2(4) . . ?
C107 N4 C108 118.9(3) . . ?
C109 N4 C108 119.8(3) . . ?
N4 C108 H10P 109.5 . . ?
N4 C108 H10Q 109.5 . . ?
H10P C108 H10Q 109.5 . . ?
N4 C108 H10R 109.5 . . ?
H10P C108 H10R 109.5 . . ?
H10Q C108 H10R 109.5 . . ?
O28 C109 N4 128.1(5) . . ?
O28 C109 H109 115.9 . . ?
N4 C109 H109 115.9 . . ?
N4 C107 H10S 109.5 . . ?
N4 C107 H10T 109.5 . . ?
H10S C107 H10T 109.5 . . ?
N4 C107 H10U 109.5 . . ?
H10S C107 H10U 109.5 . . ?
H10T C107 H10U 109.5 . . ?
C111 N203 C110 119.7(3) . . ?
C111 N203 C113 116.4(3) . . ?
C110 N203 C113 119.0(3) . . ?
C111 N203 C112 117.6(5) . . ?
C110 N203 C112 107.9(4) . . ?
C113 N203 C112 62.2(5) . . ?
N203 C111 H11A 109.5 . . ?
N203 C111 H11B 109.5 . . ?
H11A C111 H11B 109.5 . . ?
N203 C111 H11C 109.5 . . ?
H11A C111 H11C 109.5 . . ?
H11B C111 H11C 109.5 . . ?
N203 C110 H11D 109.5 . . ?
N203 C110 H11E 109.5 . . ?
H11D C110 H11E 109.5 . . ?
N203 C110 H11F 109.5 . . ?
H11D C110 H11F 109.5 . . ?
H11E C110 H11F 109.5 . . ?
N203 C113 H11G 109.5 . . ?
N203 C113 H11H 109.5 . . ?
H11G C113 H11H 109.5 . . ?
N203 C113 H11I 109.5 . . ?
H11G C113 H11I 109.5 . . ?
H11H C113 H11I 109.5 . . ?
O29A C112 N203 127.2(7) . . ?
O29A C112 H112 116.4 . . ?
N203 C112 H112 116.4 . . ?

loop_
_geom_bond_atom_site_label_1
_geom_bond_atom_site_label_2
_geom_bond_distance
_geom_bond_site_symmetry_2
_geom_bond_publ_flag
Cu1 O22 1.9231(13) . ?
Cu1 O12 1.9398(13) . ?
Cu1 O7 1.9742(12) . ?
Cu1 O23 1.9750(12) . ?
Cu1 O26 2.4191(14) . ?
Cu2 O20 1.9339(13) . ?
Cu2 O8 1.9518(12) . ?
Cu2 O9 1.9640(12) . ?
Cu2 O21 1.9905(12) . ?
Cu2 O27 2.3748(15) . ?
Cu3 O10 1.9214(12) . ?
Cu3 O24 1.9478(12) . ?
Cu3 O11 1.9741(12) . ?
Cu3 O19 1.9870(12) . ?
Cu3 O25 2.3115(14) . ?
O1 C4 1.390(2) . ?
O1 C47 1.450(2) . ?
O2 C5 1.385(2) . ?
O2 C22 1.452(2) . ?
O3 C11 1.388(2) . ?
O3 C29 1.443(3) . ?
O4 C12 1.393(2) . ?
O4 C31 1.456(2) . ?
O5 C18 1.387(2) . ?
O5 C38 1.457(2) . ?
O6 C19 1.393(2) . ?
O6 C40 1.450(2) . ?
O7 C30 1.267(2) . ?
O8 C30 1.267(2) . ?
O9 C39 1.269(2) . ?
O10 C39 1.270(2) . ?
O11 C48 1.264(2) . ?
O12 C48 1.276(2) . ?
O13 C52 1.392(2) . ?
O13 C78 1.452(2) . ?
O14 C53 1.399(2) . ?
O14 C80 1.454(2) . ?
O15 C59 1.390(2) . ?
O15 C87 1.459(2) . ?
O16 C60 1.389(2) . ?
O16 C89 1.460(2) . ?
O17 C66 1.393(2) . ?
O17 C96 1.458(2) . ?
O18 C67 1.393(2) . ?
O18 C71 1.452(2) . ?
O19 C79 1.265(2) . ?
O20 C79 1.271(2) . ?
O21 C88 1.270(2) . ?
O22 C88 1.268(2) . ?
O23 C97 1.271(2) . ?
O24 C97 1.271(2) . ?
O25 C98 1.241(2) . ?
O26 C101 1.243(3) . ?
O27 C104 1.245(3) . ?
N1 C98 1.346(3) . ?
N1 C99 1.467(3) . ?
N1 C100 1.475(3) . ?
N2 C101 1.350(3) . ?
N2 C102 1.463(3) . ?
N2 C103 1.470(3) . ?
N3 C104 1.345(3) . ?
N3 C105 1.460(3) . ?
N3 C106 1.474(3) . ?
C1 C2 1.536(3) . ?
C1 C21 1.540(3) . ?
C1 H1A 0.9900 . ?
C1 H1B 0.9900 . ?
C2 C7 1.401(3) . ?
C2 C3 1.421(3) . ?
C3 C4 1.396(3) . ?
C3 H3 0.9500 . ?
C4 C5 1.421(3) . ?
C5 C6 1.400(3) . ?
C6 C7 1.421(3) . ?
C6 H6 0.9500 . ?
C7 C8 1.539(3) . ?
C8 C9 1.544(3) . ?
C8 H8A 0.9900 . ?
C8 H8B 0.9900 . ?
C9 C14 1.401(3) . ?
C9 C10 1.416(3) . ?
C10 C11 1.399(3) . ?
C10 H10 0.9500 . ?
C11 C12 1.416(3) . ?
C12 C13 1.397(3) . ?
C13 C14 1.428(3) . ?
C13 H13 0.9500 . ?
C14 C15 1.540(3) . ?
C15 C16 1.538(3) . ?
C15 H15A 0.9900 . ?
C15 H15B 0.9900 . ?
C16 C21 1.408(3) . ?
C16 C17 1.419(3) . ?
C17 C18 1.398(3) . ?
C17 H17 0.9500 . ?
C18 C19 1.420(2) . ?
C19 C20 1.396(3) . ?
C20 C21 1.420(3) . ?
C20 H20 0.9500 . ?
C22 C23 1.530(2) . ?
C22 H22A 0.9900 . ?
C22 H22B 0.9900 . ?
C23 C28 1.407(3) . ?
C23 C24 1.408(2) . ?
C24 C25 1.407(2) . ?
C24 H24 0.9500 . ?
C25 C26 1.402(2) . ?
C25 C30 1.522(2) . ?
C26 C27 1.407(2) . ?
C26 H26 0.9500 . ?
C27 C28 1.404(3) . ?
C27 C29 1.527(3) . ?
C28 H28 0.9500 . ?
C29 H29A 0.9900 . ?
C29 H29B 0.9900 . ?
C31 C32 1.523(2) . ?
C31 H31A 0.9900 . ?
C31 H31B 0.9900 . ?
C32 C37 1.401(3) . ?
C32 C33 1.406(2) . ?
C33 C34 1.407(2) . ?
C33 H33 0.9500 . ?
C34 C35 1.408(2) . ?
C34 C39 1.513(2) . ?
C35 C36 1.407(2) . ?
C35 H35 0.9500 . ?
C36 C37 1.407(3) . ?
C36 C38 1.526(3) . ?
C37 H37 0.9500 . ?
C38 H38A 0.9900 . ?
C38 H38B 0.9900 . ?
C40 C41 1.524(2) . ?
C40 H40A 0.9900 . ?
C40 H40B 0.9900 . ?
C41 C46 1.403(2) . ?
C41 C42 1.405(2) . ?
C42 C43 1.408(2) . ?
C42 H42 0.9500 . ?
C43 C44 1.409(2) . ?
C43 C48 1.517(2) . ?
C44 C45 1.403(2) . ?
C44 H44 0.9500 . ?
C45 C46 1.408(2) . ?
C45 C47 1.530(2) . ?
C46 H46 0.9500 . ?
C47 H47A 0.9900 . ?
C47 H47B 0.9900 . ?
C49 C50 1.540(2) . ?
C49 C70 1.541(2) . ?
C49 H49A 0.9900 . ?
C49 H49B 0.9900 . ?
C50 C55 1.408(3) . ?
C50 C51 1.417(3) . ?
C51 C52 1.401(3) . ?
C51 H51 0.9500 . ?
C52 C53 1.418(3) . ?
C53 C54 1.396(3) . ?
C54 C55 1.420(3) . ?
C54 H54 0.9500 . ?
C55 C56 1.538(2) . ?
C56 C57 1.537(2) . ?
C56 H56A 0.9900 . ?
C56 H56B 0.9900 . ?
C57 C62 1.408(2) . ?
C57 C58 1.424(2) . ?
C58 C59 1.400(2) . ?
C58 H58 0.9500 . ?
C59 C60 1.421(2) . ?
C60 C61 1.400(2) . ?
C61 C62 1.422(2) . ?
C61 H61 0.9500 . ?
C62 C63 1.540(2) . ?
C63 C64 1.534(2) . ?
C63 H63A 0.9900 . ?
C63 H63B 0.9900 . ?
C64 C70 1.408(3) . ?
C64 C65 1.422(3) . ?
C65 C66 1.399(2) . ?
C65 H65 0.9500 . ?
C66 C67 1.419(3) . ?
C67 C68 1.401(3) . ?
C68 C70 1.419(2) . ?
C68 H68 0.9500 . ?
C71 C72 1.529(3) . ?
C71 H71A 0.9900 . ?
C71 H71B 0.9900 . ?
C72 C73 1.410(2) . ?
C72 C77 1.410(3) . ?
C73 C74 1.408(3) . ?
C73 H73 0.9500 . ?
C74 C75 1.408(3) . ?
C74 C79 1.522(2) . ?
C75 C76 1.406(2) . ?
C75 H75 0.9500 . ?
C76 C77 1.408(3) . ?
C76 C78 1.532(3) . ?
C77 H77 0.9500 . ?
C78 H78A 0.9900 . ?
C78 H78B 0.9900 . ?
C80 C81 1.526(2) . ?
C80 H80A 0.9900 . ?
C80 H80B 0.9900 . ?
C81 C86 1.405(2) . ?
C81 C82 1.408(2) . ?
C82 C83 1.409(2) . ?
C82 H82 0.9500 . ?
C83 C84 1.405(2) . ?
C83 C88 1.517(2) . ?
C84 C85 1.405(2) . ?
C84 H84 0.9500 . ?
C85 C86 1.405(2) . ?
C85 C87 1.524(2) . ?
C86 H86 0.9500 . ?
C87 H87A 0.9900 . ?
C87 H87B 0.9900 . ?
C89 C90 1.523(2) . ?
C89 H89A 0.9900 . ?
C89 H89B 0.9900 . ?
C90 C95 1.407(2) . ?
C90 C91 1.408(2) . ?
C91 C92 1.404(2) . ?
C91 H91 0.9500 . ?
C92 C93 1.412(2) . ?
C92 C97 1.516(2) . ?
C93 C94 1.404(2) . ?
C93 H93 0.9500 . ?
C94 C95 1.404(2) . ?
C94 C96 1.529(2) . ?
C95 H95 0.9500 . ?
C96 H96A 0.9900 . ?
C96 H96B 0.9900 . ?
C98 H98 0.9500 . ?
C99 H99A 0.9800 . ?
C99 H99B 0.9800 . ?
C99 H99C 0.9800 . ?
C100 H10A 0.9800 . ?
C100 H10B 0.9800 . ?
C100 H10C 0.9800 . ?
C101 H101 0.9500 . ?
C102 H10D 0.9800 . ?
C102 H10E 0.9800 . ?
C102 H10F 0.9800 . ?
C103 H10G 0.9800 . ?
C103 H10H 0.9800 . ?
C103 H10I 0.9800 . ?
C104 H104 0.9500 . ?
C105 H10J 0.9800 . ?
C105 H10K 0.9800 . ?
C105 H10L 0.9800 . ?
C106 H10M 0.9800 . ?
C106 H10N 0.9800 . ?
C106 H10O 0.9800 . ?
N4 C107 1.372(4) . ?
N4 C109 1.374(5) . ?
N4 C108 1.424(4) . ?
C108 H10P 0.9800 . ?
C108 H10Q 0.9800 . ?
C108 H10R 0.9800 . ?
C109 O28 1.279(9) . ?
C109 H109 0.9500 . ?
C107 H10S 0.9800 . ?
C107 H10T 0.9800 . ?
C107 H10U 0.9800 . ?
N203 C111 1.400(4) . ?
N203 C110 1.412(4) . ?
N203 C113 1.472(6) . ?
N203 C112 1.506(11) . ?
C111 H11A 0.9800 . ?
C111 H11B 0.9800 . ?
C111 H11C 0.9800 . ?
C110 H11D 0.9800 . ?
C110 H11E 0.9800 . ?
C110 H11F 0.9800 . ?
C113 H11G 0.9800 . ?
C113 H11H 0.9800 . ?
C113 H11I 0.9800 . ?
O29A C112 1.291(11) . ?
C112 H112 0.9500 . ?
